data_7218462
loop_
_publ_author_name
'Coles, S. J.'
'Ellis, A. L.'
'Leung, K.'
'Sarson, J.'
'Threlfall, T. L.'
'Tizzard, G. J.'

_publ_section_title
;
 Relationships between the racemic structures of substituted mandelic
 acids containing 8- and 10-membered hydrogen bonded dimer rings
;
_journal_issue 47
_journal_name_full CrystEngComm
_journal_page_first 10816
_journal_paper_doi 10.1039/C4CE01832J
_journal_volume 16
_journal_year 2014
_chemical_formula_moiety 'C9 H10 O3'
_chemical_formula_sum 'C9 H10 O3'
_chemical_formula_weight 166.17
_chemical_name_systematic '3-methylmandelic acid'
_space_group_crystal_system triclinic
_space_group_IT_number 2
_space_group_name_Hall '-P 1'
_space_group_name_H-M_alt 'P -1'
_symmetry_space_group_name_Hall '-P 1'
_symmetry_space_group_name_H-M 'P -1'
_atom_sites_solution_hydrogens geom
_atom_sites_solution_primary iterative
_audit_creation_date 2014-05-07
_audit_creation_method
;
Olex2 1.2
(compiled 2014.03.20 svn.r2914 for OlexSys, GUI svn.r4816)
;
_cell_angle_alpha 92.391(6)
_cell_angle_beta 94.241(6)
_cell_angle_gamma 90.556(6)
_cell_formula_units_Z 4
_cell_length_a 8.5713(5)
_cell_length_b 9.3327(7)
_cell_length_c 10.5393(7)
_cell_measurement_reflns_used 8959
_cell_measurement_temperature 100(2)
_cell_measurement_theta_max 27.5
_cell_measurement_theta_min 2.2
_cell_volume 839.96(10)
_computing_cell_refinement 'CrystalClear-SM Expert 3.1 b27 (Rigaku, 2013)'
_computing_data_collection 'CrystalClear-SM Expert 3.1 b27 (Rigaku, 2013)'
_computing_data_reduction 'CrystalClear-SM Expert 3.1 b27 (Rigaku, 2013)'
_computing_molecular_graphics 'Olex2 (Dolomanov et al., 2009)'
_computing_publication_material 'Olex2 (Dolomanov et al., 2009)'
_computing_structure_refinement 'ShelXL (Sheldrick, 2008)'
_computing_structure_solution
;
Superflip (Palatinus & Chapuis, 2007;Palatinus & van der Lee, 2008;
Palatinus et al., 2012)
;
_diffrn_ambient_temperature 100(2)
_diffrn_detector 'CCD area detector'
_diffrn_detector_area_resol_mean 28.5714
_diffrn_detector_type 'Rigaku HG Saturn724+ (2x2 bin mode)'
_diffrn_measured_fraction_theta_full 0.997
_diffrn_measured_fraction_theta_max 0.997
_diffrn_measurement_device 'four-circle \k diffractometer'
_diffrn_measurement_device_type 'Rigaku AFC12 (Right)'
_diffrn_measurement_method 'profile data from \w-scans'
_diffrn_measurement_specimen_support 'MiTeGen MicroMesh'
_diffrn_orient_matrix_type d*Trek
_diffrn_orient_matrix_UB_11 0.007239
_diffrn_orient_matrix_UB_12 0.001970
_diffrn_orient_matrix_UB_13 0.116758
_diffrn_orient_matrix_UB_21 -0.003630
_diffrn_orient_matrix_UB_22 0.107191
_diffrn_orient_matrix_UB_23 -0.000205
_diffrn_orient_matrix_UB_31 -0.094343
_diffrn_orient_matrix_UB_32 0.000885
_diffrn_orient_matrix_UB_33 0.012936
_diffrn_radiation_collimation 0.3
_diffrn_radiation_monochromator 'Confocal mirrors, HF Varimax'
_diffrn_radiation_probe x-ray
_diffrn_radiation_type MoK\a
_diffrn_radiation_wavelength 0.71075
_diffrn_reflns_av_R_equivalents 0.0558
_diffrn_reflns_av_unetI/netI 0.0584
_diffrn_reflns_Laue_measured_fraction_full 0.997
_diffrn_reflns_Laue_measured_fraction_max 0.997
_diffrn_reflns_limit_h_max 11
_diffrn_reflns_limit_h_min -11
_diffrn_reflns_limit_k_max 12
_diffrn_reflns_limit_k_min -12
_diffrn_reflns_limit_l_max 11
_diffrn_reflns_limit_l_min -13
_diffrn_reflns_number 10784
_diffrn_reflns_point_group_measured_fraction_full 0.997
_diffrn_reflns_point_group_measured_fraction_max 0.997
_diffrn_reflns_theta_full 25.242
_diffrn_reflns_theta_max 27.488
_diffrn_reflns_theta_min 2.859
_diffrn_source 'Rotating Anode'
_diffrn_source_current 55.0
_diffrn_source_power 2.475
_diffrn_source_target Mo
_diffrn_source_type 'Rotating Anode'
_diffrn_source_voltage 45.0
_exptl_absorpt_coefficient_mu 0.099
_exptl_absorpt_correction_T_max 1.000
_exptl_absorpt_correction_T_min 0.787
_exptl_absorpt_correction_type multi-scan
_exptl_absorpt_process_details
;
CrystalClear-SM Expert 3.1 b27 (Rigaku, 2013)
;
_exptl_crystal_colour colourless
_exptl_crystal_colour_primary colourless
_exptl_crystal_density_diffrn 1.314
_exptl_crystal_description Plate
_exptl_crystal_F_000 352
_exptl_crystal_recrystallization_method 'Seeded with 3-chloromandelic acid'
_exptl_crystal_size_max 0.11
_exptl_crystal_size_mid 0.05
_exptl_crystal_size_min 0.01
_refine_diff_density_max 0.301
_refine_diff_density_min -0.241
_refine_diff_density_rms 0.054
_refine_ls_extinction_method none
_refine_ls_goodness_of_fit_ref 1.032
_refine_ls_hydrogen_treatment constr
_refine_ls_matrix_type full
_refine_ls_number_parameters 223
_refine_ls_number_reflns 3847
_refine_ls_number_restraints 0
_refine_ls_restrained_S_all 1.032
_refine_ls_R_factor_all 0.0798
_refine_ls_R_factor_gt 0.0513
_refine_ls_shift/su_max 0.000
_refine_ls_shift/su_mean 0.000
_refine_ls_structure_factor_coef Fsqd
_refine_ls_weighting_details 'w=1/[\s^2^(Fo^2^)+(0.0504P)^2^+0.4430P] where P=(Fo^2^+2Fc^2^)/3'
_refine_ls_weighting_scheme calc
_refine_ls_wR_factor_gt 0.1175
_refine_ls_wR_factor_ref 0.1321
_reflns_Friedel_coverage 0.000
_reflns_number_gt 2773
_reflns_number_total 3847
_reflns_threshold_expression 'I > 2\s(I)'
_cod_data_source_file c4ce01832j2.cif
_cod_data_source_block ale_cs_8ba
_cod_depositor_comments
;
The following automatic conversions were performed:

'_exptl_absorpt_correction_type' value 'Multi-scan' changed to
'multi-scan' according to
/usr/data/users/saulius/crontab/automatic-downloads/rss-feeds/RSC/lib/dictionaries/cif_core.dic
dictionary named 'cif_core.dic' version 2.4.2 from 2011-04-26.

Automatic conversion script
Id: cif_fix_values 2827 2014-09-09 07:05:25Z andrius 

 Adding full bibliography for 7218452--7218470.cif.
;
_cod_database_code 7218462
_shelxl_version_number 2013-4
_shelx_space_group_comment
;
The symmetry employed for this shelxl refinement is uniquely defined
by the following loop, which should always be used as a source of
symmetry information in preference to the above space-group names.
They are only intended as comments.
;
_olex2_refinement_description
;
1. Fixed Uiso
 At 1.2 times of:
  All C(H) groups
 At 1.5 times of:
  All C(H,H,H) groups, All O(H) groups
2.a Ternary CH refined with riding coordinates:
 C7(H7), C107(H107)
2.b Aromatic/amide H refined with riding coordinates:
 C2(H2), C4(H4), C5(H5), C6(H6), C102(H102), C104(H104), C105(H105), C106(H106)
2.c Idealised Me refined as rotating group:
 C9(H9A,H9B,H9C), C109(H10A,H10B,H10C)
2.d Idealised tetrahedral OH refined as rotating group:
 O1(H1), O3(H3), O101(H101), O103(H103)
;

loop_
_space_group_symop_operation_xyz
'x, y, z'
'-x, -y, -z'

loop_
_atom_site_label
_atom_site_type_symbol
_atom_site_fract_x
_atom_site_fract_y
_atom_site_fract_z
_atom_site_U_iso_or_equiv
_atom_site_adp_type
_atom_site_occupancy
_atom_site_site_symmetry_order
_atom_site_calc_flag
_atom_site_refinement_flags_posn
O1 O 0.49151(17) 0.35632(14) 0.64866(12) 0.0253(3) Uani 1 1 d .
H1 H 0.4724 0.4333 0.6124 0.038 Uiso 1 1 calc GR
O2 O 0.53693(18) 0.35754(14) 0.39504(13) 0.0278(3) Uani 1 1 d .
O3 O 0.48719(18) 0.12204(14) 0.37545(13) 0.0264(3) Uani 1 1 d .
H3 H 0.5285 0.1299 0.3062 0.040 Uiso 1 1 calc GR
C1 C 0.2520(2) 0.2315(2) 0.55960(18) 0.0221(4) Uani 1 1 d .
C2 C 0.1748(2) 0.1379(2) 0.63471(18) 0.0227(4) Uani 1 1 d .
H2 H 0.2346 0.0784 0.6903 0.027 Uiso 1 1 calc R
C3 C 0.0120(2) 0.1300(2) 0.62987(19) 0.0256(4) Uani 1 1 d .
C4 C -0.0732(2) 0.2171(2) 0.5466(2) 0.0298(5) Uani 1 1 d .
H4 H -0.1843 0.2119 0.5409 0.036 Uiso 1 1 calc R
C5 C 0.0014(3) 0.3111(2) 0.4720(2) 0.0339(5) Uani 1 1 d .
H5 H -0.0586 0.3702 0.4161 0.041 Uiso 1 1 calc R
C6 C 0.1636(3) 0.3193(2) 0.4787(2) 0.0288(5) Uani 1 1 d .
H6 H 0.2145 0.3847 0.4281 0.035 Uiso 1 1 calc R
C7 C 0.4297(2) 0.23855(19) 0.56937(17) 0.0213(4) Uani 1 1 d .
H7 H 0.4692 0.1481 0.6073 0.026 Uiso 1 1 calc R
C8 C 0.4908(2) 0.24687(19) 0.43760(18) 0.0214(4) Uani 1 1 d .
C9 C -0.0703(3) 0.0309(2) 0.7129(2) 0.0350(5) Uani 1 1 d .
H9A H 0.0027 -0.0420 0.7442 0.053 Uiso 1 1 calc GR
H9B H -0.1592 -0.0159 0.6633 0.053 Uiso 1 1 calc GR
H9C H -0.1081 0.0862 0.7854 0.053 Uiso 1 1 calc GR
O101 O 0.60718(15) 0.13571(13) 0.15421(12) 0.0202(3) Uani 1 1 d .
H101 H 0.5652 0.0736 0.1023 0.030 Uiso 1 1 calc GR
O102 O 0.54136(16) 0.12829(14) -0.09839(12) 0.0226(3) Uani 1 1 d .
O103 O 0.56837(16) 0.36734(14) -0.10806(13) 0.0233(3) Uani 1 1 d .
H103 H 0.5403 0.3509 -0.1854 0.035 Uiso 1 1 calc GR
C101 C 0.7860(2) 0.32734(19) 0.11269(17) 0.0175(4) Uani 1 1 d .
C102 C 0.9089(2) 0.2463(2) 0.07100(18) 0.0214(4) Uani 1 1 d .
H102 H 0.8873 0.1543 0.0312 0.026 Uiso 1 1 calc R
C103 C 1.0629(2) 0.2967(2) 0.0862(2) 0.0264(5) Uani 1 1 d .
C104 C 1.0910(2) 0.4318(2) 0.14417(19) 0.0281(5) Uani 1 1 d .
H104 H 1.1953 0.4681 0.1558 0.034 Uiso 1 1 calc R
C105 C 0.9701(3) 0.5146(2) 0.18537(19) 0.0287(5) Uani 1 1 d .
H105 H 0.9915 0.6072 0.2240 0.034 Uiso 1 1 calc R
C106 C 0.8165(2) 0.4619(2) 0.17021(18) 0.0222(4) Uani 1 1 d .
H106 H 0.7334 0.5181 0.1992 0.027 Uiso 1 1 calc R
C107 C 0.6206(2) 0.26843(19) 0.09282(17) 0.0170(4) Uani 1 1 d .
H107 H 0.5483 0.3391 0.1307 0.020 Uiso 1 1 calc R
C108 C 0.5724(2) 0.24586(19) -0.04864(17) 0.0174(4) Uani 1 1 d .
C109 C 1.1957(3) 0.2080(3) 0.0381(3) 0.0396(6) Uani 1 1 d .
H10A H 1.2650 0.1795 0.1106 0.059 Uiso 1 1 calc GR
H10B H 1.2550 0.2651 -0.0182 0.059 Uiso 1 1 calc GR
H10C H 1.1526 0.1221 -0.0091 0.059 Uiso 1 1 calc GR

loop_
_atom_site_aniso_label
_atom_site_aniso_U_11
_atom_site_aniso_U_22
_atom_site_aniso_U_33
_atom_site_aniso_U_23
_atom_site_aniso_U_13
_atom_site_aniso_U_12
O1 0.0390(8) 0.0177(6) 0.0185(7) 0.0023(6) -0.0032(6) -0.0012(6)
O2 0.0423(9) 0.0170(7) 0.0248(7) 0.0029(6) 0.0066(6) -0.0042(6)
O3 0.0429(9) 0.0183(7) 0.0193(7) 0.0016(6) 0.0104(6) -0.0020(6)
C1 0.0287(10) 0.0204(9) 0.0172(9) 0.0011(8) 0.0013(8) 0.0011(8)
C2 0.0313(10) 0.0195(9) 0.0174(9) 0.0022(8) 0.0007(8) 0.0017(8)
C3 0.0309(11) 0.0240(10) 0.0215(10) -0.0011(8) 0.0014(8) -0.0024(8)
C4 0.0268(11) 0.0339(11) 0.0277(11) -0.0001(9) -0.0034(9) 0.0003(9)
C5 0.0340(12) 0.0358(12) 0.0316(11) 0.0101(10) -0.0053(9) 0.0076(9)
C6 0.0350(11) 0.0280(11) 0.0238(10) 0.0099(9) -0.0003(9) 0.0015(9)
C7 0.0293(10) 0.0167(9) 0.0174(9) 0.0019(7) -0.0010(7) -0.0012(7)
C8 0.0256(10) 0.0173(9) 0.0214(9) 0.0026(8) 0.0012(8) -0.0010(7)
C9 0.0356(12) 0.0377(12) 0.0323(12) 0.0072(10) 0.0039(10) -0.0072(10)
O101 0.0263(7) 0.0171(6) 0.0170(6) 0.0030(5) 0.0002(5) -0.0061(5)
O102 0.0294(7) 0.0190(7) 0.0191(7) -0.0002(5) 0.0008(5) -0.0060(5)
O103 0.0306(7) 0.0199(7) 0.0185(6) 0.0045(5) -0.0052(6) -0.0041(5)
C101 0.0199(9) 0.0181(9) 0.0144(8) 0.0047(7) -0.0001(7) -0.0021(7)
C102 0.0231(9) 0.0178(9) 0.0228(9) 0.0023(8) -0.0012(8) -0.0028(7)
C103 0.0198(9) 0.0312(11) 0.0291(10) 0.0141(9) 0.0002(8) 0.0000(8)
C104 0.0225(10) 0.0354(11) 0.0257(10) 0.0121(9) -0.0069(8) -0.0113(9)
C105 0.0372(12) 0.0255(10) 0.0221(10) 0.0024(8) -0.0053(9) -0.0130(9)
C106 0.0293(10) 0.0197(9) 0.0174(9) 0.0015(8) 0.0000(8) -0.0021(8)
C107 0.0195(9) 0.0155(8) 0.0162(8) 0.0028(7) 0.0023(7) -0.0015(7)
C108 0.0141(8) 0.0195(9) 0.0188(9) 0.0035(7) 0.0015(7) -0.0012(7)
C109 0.0202(10) 0.0409(13) 0.0594(16) 0.0148(12) 0.0069(10) 0.0024(9)

loop_
_atom_type_symbol
_atom_type_description
_atom_type_scat_dispersion_real
_atom_type_scat_dispersion_imag
_atom_type_scat_source
C C 0.0033 0.0016 'International Tables Vol C Tables 4.2.6.8 and 6.1.1.4'
H H 0.0000 0.0000 'International Tables Vol C Tables 4.2.6.8 and 6.1.1.4'
O O 0.0106 0.0060 'International Tables Vol C Tables 4.2.6.8 and 6.1.1.4'

loop_
_geom_angle_atom_site_label_1
_geom_angle_atom_site_label_2
_geom_angle_atom_site_label_3
_geom_angle
C7 O1 H1 109.5
C8 O3 H3 109.5
C2 C1 C7 119.73(16)
C6 C1 C2 119.06(18)
C6 C1 C7 121.20(17)
C1 C2 H2 119.3
C3 C2 C1 121.41(17)
C3 C2 H2 119.3
C2 C3 C9 121.11(17)
C4 C3 C2 118.29(18)
C4 C3 C9 120.60(19)
C3 C4 H4 119.5
C5 C4 C3 121.0(2)
C5 C4 H4 119.5
C4 C5 H5 119.9
C4 C5 C6 120.16(18)
C6 C5 H5 119.9
C1 C6 H6 120.0
C5 C6 C1 120.02(18)
C5 C6 H6 120.0
O1 C7 C1 112.89(16)
O1 C7 H7 107.9
O1 C7 C8 109.37(15)
C1 C7 H7 107.9
C1 C7 C8 110.57(15)
C8 C7 H7 107.9
O2 C8 O3 124.01(18)
O2 C8 C7 123.48(18)
O3 C8 C7 112.51(15)
C3 C9 H9A 109.5
C3 C9 H9B 109.5
C3 C9 H9C 109.5
H9A C9 H9B 109.5
H9A C9 H9C 109.5
H9B C9 H9C 109.5
C107 O101 H101 109.5
C108 O103 H103 109.5
C102 C101 C107 119.57(17)
C106 C101 C102 119.48(17)
C106 C101 C107 120.95(17)
C101 C102 H102 119.2
C101 C102 C103 121.60(19)
C103 C102 H102 119.2
C102 C103 C109 121.0(2)
C104 C103 C102 118.01(19)
C104 C103 C109 120.99(19)
C103 C104 H104 119.4
C105 C104 C103 121.24(18)
C105 C104 H104 119.4
C104 C105 H105 120.0
C104 C105 C106 119.96(19)
C106 C105 H105 120.0
C101 C106 C105 119.71(19)
C101 C106 H106 120.1
C105 C106 H106 120.1
O101 C107 C101 110.61(13)
O101 C107 H107 108.7
O101 C107 C108 109.49(14)
C101 C107 H107 108.7
C101 C107 C108 110.57(14)
C108 C107 H107 108.7
O102 C108 O103 125.15(17)
O102 C108 C107 122.71(15)
O103 C108 C107 112.14(15)
C103 C109 H10A 109.5
C103 C109 H10B 109.5
C103 C109 H10C 109.5
H10A C109 H10B 109.5
H10A C109 H10C 109.5
H10B C109 H10C 109.5

loop_
_geom_bond_atom_site_label_1
_geom_bond_atom_site_label_2
_geom_bond_distance
O1 H1 0.8400
O1 C7 1.426(2)
O2 C8 1.217(2)
O3 H3 0.8400
O3 C8 1.311(2)
C1 C2 1.397(3)
C1 C6 1.396(3)
C1 C7 1.520(3)
C2 H2 0.9500
C2 C3 1.394(3)
C3 C4 1.393(3)
C3 C9 1.505(3)
C4 H4 0.9500
C4 C5 1.385(3)
C5 H5 0.9500
C5 C6 1.388(3)
C6 H6 0.9500
C7 H7 1.0000
C7 C8 1.525(3)
C9 H9A 0.9800
C9 H9B 0.9800
C9 H9C 0.9800
O101 H101 0.8400
O101 C107 1.4287(19)
O102 C108 1.215(2)
O103 H103 0.8400
O103 C108 1.317(2)
C101 C102 1.389(3)
C101 C106 1.386(3)
C101 C107 1.512(2)
C102 H102 0.9500
C102 C103 1.393(3)
C103 C104 1.389(3)
C103 C109 1.519(3)
C104 H104 0.9500
C104 C105 1.383(3)
C105 H105 0.9500
C105 C106 1.396(3)
C106 H106 0.9500
C107 H107 1.0000
C107 C108 1.523(2)
C109 H10A 0.9800
C109 H10B 0.9800
C109 H10C 0.9800

loop_
_geom_torsion_atom_site_label_1
_geom_torsion_atom_site_label_2
_geom_torsion_atom_site_label_3
_geom_torsion_atom_site_label_4
_geom_torsion
O1 C7 C8 O2 -23.2(2)
O1 C7 C8 O3 157.19(16)
C1 C2 C3 C4 0.7(3)
C1 C2 C3 C9 -178.8(2)
C1 C7 C8 O2 101.7(2)
C1 C7 C8 O3 -77.9(2)
C2 C1 C6 C5 -1.1(3)
C2 C1 C7 O1 -99.0(2)
C2 C1 C7 C8 138.12(19)
C2 C3 C4 C5 -1.1(3)
C3 C4 C5 C6 0.4(4)
C4 C5 C6 C1 0.7(4)
C6 C1 C2 C3 0.4(3)
C6 C1 C7 O1 79.6(2)
C6 C1 C7 C8 -43.3(2)
C7 C1 C2 C3 179.00(18)
C7 C1 C6 C5 -179.7(2)
C9 C3 C4 C5 178.4(2)
O101 C107 C108 O102 -5.7(2)
O101 C107 C108 O103 174.03(14)
C101 C102 C103 C104 -0.3(3)
C101 C102 C103 C109 -178.95(18)
C101 C107 C108 O102 116.45(18)
C101 C107 C108 O103 -63.85(19)
C102 C101 C106 C105 0.1(3)
C102 C101 C107 O101 59.0(2)
C102 C101 C107 C108 -62.4(2)
C102 C103 C104 C105 -0.3(3)
C103 C104 C105 C106 0.7(3)
C104 C105 C106 C101 -0.6(3)
C106 C101 C102 C103 0.3(3)
C106 C101 C107 O101 -121.93(17)
C106 C101 C107 C108 116.61(18)
C107 C101 C102 C103 179.39(16)
C107 C101 C106 C105 -178.91(16)
C109 C103 C104 C105 178.42(18)
